data_7237558
loop_
_publ_author_name
'Mullin, William J.'
'Pawle, Robert H.'
'Sharber, Seth A.'
'M\"uller, Peter'
'Thomas, Samuel W.'

_publ_section_title
;
 Programmed twisting of phenylene--ethynylene linkages from aromatic
 stacking interactions
;
_journal_issue 5
_journal_name_full 'Journal of Materials Chemistry C'
_journal_page_first 1198
_journal_paper_doi 10.1039/C8TC05612A
_journal_volume 7
_journal_year 2019
_chemical_formula_sum 'C48 H28 F10 O4'
_chemical_formula_weight 858.70
_space_group_crystal_system triclinic
_space_group_IT_number 2
_space_group_name_Hall '-P 1'
_space_group_name_H-M_alt 'P -1'
_atom_sites_solution_hydrogens geom
_audit_creation_method SHELXL-2016/6
_audit_update_record
;
2018-10-24 deposited with the CCDC.
2018-12-18 downloaded from the CCDC.
;
_cell_angle_alpha 68.452(2)
_cell_angle_beta 76.554(2)
_cell_angle_gamma 74.515(2)
_cell_formula_units_Z 2
_cell_length_a 12.0511(11)
_cell_length_b 12.6535(11)
_cell_length_c 14.0972(12)
_cell_measurement_reflns_used 9856
_cell_measurement_temperature 100(2)
_cell_measurement_theta_max 36.48
_cell_measurement_theta_min 2.19
_cell_volume 1905.0(3)
_computing_structure_refinement 'SHELXL-2016/6 (Sheldrick, 2016)'
_computing_structure_solution 'SHELXT 2014/5 (Sheldrick, 2014)'
_diffrn_ambient_temperature 100(2)
_diffrn_measured_fraction_theta_full 0.999
_diffrn_measured_fraction_theta_max 0.995
_diffrn_measurement_device_type 'Bruker APEX-II CCD'
_diffrn_measurement_method '\f and \w scans'
_diffrn_radiation_type MoK\a
_diffrn_radiation_wavelength 0.71073
_diffrn_reflns_av_R_equivalents 0.0342
_diffrn_reflns_av_unetI/netI 0.0410
_diffrn_reflns_Laue_measured_fraction_full 0.999
_diffrn_reflns_Laue_measured_fraction_max 0.995
_diffrn_reflns_limit_h_max 20
_diffrn_reflns_limit_h_min -20
_diffrn_reflns_limit_k_max 21
_diffrn_reflns_limit_k_min -21
_diffrn_reflns_limit_l_max 23
_diffrn_reflns_limit_l_min -23
_diffrn_reflns_number 61842
_diffrn_reflns_point_group_measured_fraction_full 0.999
_diffrn_reflns_point_group_measured_fraction_max 0.995
_diffrn_reflns_theta_full 25.242
_diffrn_reflns_theta_max 36.579
_diffrn_reflns_theta_min 1.571
_exptl_absorpt_coefficient_mu 0.128
_exptl_absorpt_correction_T_max 0.7472
_exptl_absorpt_correction_T_min 0.7186
_exptl_absorpt_correction_type multi-scan
_exptl_crystal_density_diffrn 1.497
_exptl_crystal_description prism
_exptl_crystal_F_000 876
_exptl_crystal_size_max 0.150
_exptl_crystal_size_mid 0.150
_exptl_crystal_size_min 0.100
_refine_diff_density_max 0.692
_refine_diff_density_min -0.249
_refine_diff_density_rms 0.087
_refine_ls_extinction_method none
_refine_ls_goodness_of_fit_ref 1.040
_refine_ls_hydrogen_treatment constr
_refine_ls_matrix_type full
_refine_ls_number_parameters 563
_refine_ls_number_reflns 18728
_refine_ls_number_restraints 0
_refine_ls_restrained_S_all 1.040
_refine_ls_R_factor_all 0.0869
_refine_ls_R_factor_gt 0.0532
_refine_ls_shift/su_max 0.001
_refine_ls_shift/su_mean 0.000
_refine_ls_structure_factor_coef Fsqd
_refine_ls_weighting_details 'w=1/[\s^2^(Fo^2^)+(0.0791P)^2^+0.3143P] where P=(Fo^2^+2Fc^2^)/3'
_refine_ls_weighting_scheme calc
_refine_ls_wR_factor_gt 0.1304
_refine_ls_wR_factor_ref 0.1506
_reflns_Friedel_coverage 0.000
_reflns_number_gt 12962
_reflns_number_total 18728
_reflns_threshold_expression 'I > 2\s(I)'
_cod_data_source_file c8tc05612a2.cif
_cod_data_source_block WM0210_1_0m_a
_cod_database_code 7237558
_shelx_shelxl_version_number 2016/6
_shelx_space_group_comment
;
The symmetry employed for this shelxl refinement is uniquely defined
by the following loop, which should always be used as a source of
symmetry information in preference to the above space-group names.
They are only intended as comments.
;
_shelx_estimated_absorpt_t_min 0.981
_shelx_estimated_absorpt_t_max 0.987

loop_
_space_group_symop_operation_xyz
'x, y, z'
'-x, -y, -z'

loop_
_atom_site_label
_atom_site_type_symbol
_atom_site_fract_x
_atom_site_fract_y
_atom_site_fract_z
_atom_site_U_iso_or_equiv
_atom_site_adp_type
_atom_site_occupancy
_atom_site_site_symmetry_order
_atom_site_calc_flag
_atom_site_refinement_flags_posn
_atom_site_refinement_flags_adp
C1 C 0.23587(8) 1.31980(8) 0.19321(7) 0.01322(15) Uani 1 1 d . .
C1' C 0.10023(8) 0.08410(7) 0.83441(7) 0.01306(15) Uani 1 1 d . .
O1 O 0.53444(7) 1.32543(8) 0.06609(7) 0.02826(19) Uani 1 1 d . .
O1' O 0.28541(8) -0.03232(7) 1.03816(7) 0.02539(17) Uani 1 1 d . .
C2 C 0.33680(8) 1.36524(8) 0.14232(7) 0.01391(15) Uani 1 1 d . .
O2 O 0.47120(7) 1.19325(6) 0.21065(6) 0.01948(14) Uani 1 1 d . .
O2' O 0.24749(7) 0.14805(6) 0.92772(6) 0.01889(14) Uani 1 1 d . .
C2' C 0.15597(8) 0.00789(7) 0.91918(7) 0.01294(15) Uani 1 1 d . .
C3' C 0.13524(9) -0.10507(8) 0.96531(8) 0.01686(17) Uani 1 1 d . .
H3' H 0.172734 -0.156125 1.022504 0.020 Uiso 1 1 calc R U
C3 C 0.32733(10) 1.48440(8) 0.09321(8) 0.01804(18) Uani 1 1 d . .
H3 H 0.395429 1.514493 0.058198 0.022 Uiso 1 1 calc R U
C4' C 0.06123(10) -0.14418(8) 0.92945(8) 0.01873(18) Uani 1 1 d . .
H4' H 0.048561 -0.221264 0.961443 0.022 Uiso 1 1 calc R U
C4 C 0.22021(10) 1.55960(9) 0.09467(8) 0.02107(19) Uani 1 1 d . .
H4 H 0.215205 1.640722 0.061798 0.025 Uiso 1 1 calc R U
C5 C 0.12032(10) 1.51603(9) 0.14430(9) 0.02108(19) Uani 1 1 d . .
H5 H 0.046643 1.567263 0.145475 0.025 Uiso 1 1 calc R U
C5' C 0.00589(9) -0.06931(9) 0.84624(8) 0.01791(17) Uani 1 1 d . .
H5' H -0.045505 -0.095032 0.821512 0.021 Uiso 1 1 calc R U
C6' C 0.02533(9) 0.04287(8) 0.79908(8) 0.01690(17) Uani 1 1 d . .
H6' H -0.012584 0.092900 0.741842 0.020 Uiso 1 1 calc R U
C6 C 0.12813(9) 1.39716(9) 0.19237(8) 0.01810(17) Uani 1 1 d . .
H6 H 0.059133 1.367889 0.225251 0.022 Uiso 1 1 calc R U
C11 C 0.23527(8) 1.19860(8) 0.24364(7) 0.01428(16) Uani 1 1 d . .
C11' C 0.11289(9) 0.20179(8) 0.78046(7) 0.01562(16) Uani 1 1 d . .
C12 C 0.22430(8) 1.09936(8) 0.28860(7) 0.01499(16) Uani 1 1 d . .
C12' C 0.11554(9) 0.30114(8) 0.72731(8) 0.01604(16) Uani 1 1 d . .
C13 C 0.20745(8) 0.98401(8) 0.34908(7) 0.01358(15) Uani 1 1 d . .
C13' C 0.12582(9) 0.41743(8) 0.66448(7) 0.01439(16) Uani 1 1 d . .
C18 C 0.16306(8) 0.96041(8) 0.45395(7) 0.01405(15) Uani 1 1 d . .
H18 H 0.145667 1.020406 0.483599 0.017 Uiso 1 1 calc R U
C18' C 0.23203(9) 0.45178(8) 0.64668(7) 0.01545(16) Uani 1 1 d . .
H18' H 0.295407 0.398630 0.678710 0.019 Uiso 1 1 calc R U
C17 C 0.14395(8) 0.85037(8) 0.51555(7) 0.01315(15) Uani 1 1 d . .
C17' C 0.24622(8) 0.56256(8) 0.58278(7) 0.01472(16) Uani 1 1 d . .
C16 C 0.16774(8) 0.76203(7) 0.47104(7) 0.01274(15) Uani 1 1 d . .
C16' C 0.15151(8) 0.64265(7) 0.53788(7) 0.01281(15) Uani 1 1 d . .
C15 C 0.21104(8) 0.78504(8) 0.36550(7) 0.01372(15) Uani 1 1 d . .
C15' C 0.04336(8) 0.61040(7) 0.55763(7) 0.01281(15) Uani 1 1 d . .
C14 C 0.23181(8) 0.89563(8) 0.30533(7) 0.01431(16) Uani 1 1 d . .
H14 H 0.262671 0.910959 0.234250 0.017 Uiso 1 1 calc R U
C14' C 0.03243(9) 0.49759(8) 0.61921(7) 0.01452(16) Uani 1 1 d . .
H14' H -0.039860 0.474854 0.630590 0.017 Uiso 1 1 calc R U
C19 C 0.09927(10) 0.82766(9) 0.62871(8) 0.01791(17) Uani 1 1 d . .
H19A H 0.151429 0.761017 0.669029 0.027 Uiso 1 1 calc R U
H19B H 0.020935 0.811003 0.643965 0.027 Uiso 1 1 calc R U
H19C H 0.096336 0.896183 0.646833 0.027 Uiso 1 1 calc R U
C19' C 0.36294(9) 0.59560(9) 0.56164(9) 0.0216(2) Uani 1 1 d . .
H19D H 0.393236 0.613268 0.487899 0.032 Uiso 1 1 calc R U
H19E H 0.417289 0.530978 0.601454 0.032 Uiso 1 1 calc R U
H19F H 0.354219 0.664031 0.581831 0.032 Uiso 1 1 calc R U
C21 C 0.45637(9) 1.29479(8) 0.13438(8) 0.01621(17) Uani 1 1 d . .
C21' C 0.23563(9) 0.03706(8) 0.96822(7) 0.01525(16) Uani 1 1 d . .
C20 C 0.23375(10) 0.69272(9) 0.31543(8) 0.02093(19) Uani 1 1 d . .
H20A H 0.272508 0.721101 0.244271 0.031 Uiso 1 1 calc R U
H20B H 0.159661 0.674531 0.315345 0.031 Uiso 1 1 calc R U
H20C H 0.283794 0.622637 0.354183 0.031 Uiso 1 1 calc R U
C20' C -0.06114(9) 0.69643(8) 0.51507(8) 0.01747(17) Uani 1 1 d . .
H20D H -0.124840 0.656116 0.527623 0.026 Uiso 1 1 calc R U
H20E H -0.040620 0.733491 0.440706 0.026 Uiso 1 1 calc R U
H20F H -0.085926 0.755620 0.549217 0.026 Uiso 1 1 calc R U
C22 C 0.58655(9) 1.12255(9) 0.20023(9) 0.0212(2) Uani 1 1 d . .
H22A H 0.645131 1.160449 0.206746 0.025 Uiso 1 1 calc R U
H22B H 0.606441 1.111126 0.131989 0.025 Uiso 1 1 calc R U
C22' C 0.31865(10) 0.17956(9) 0.97929(8) 0.01997(19) Uani 1 1 d . .
H22C H 0.399083 0.133605 0.974234 0.024 Uiso 1 1 calc R U
H22D H 0.285779 0.164872 1.053121 0.024 Uiso 1 1 calc R U
C23 C 0.58492(9) 1.00858(9) 0.28460(9) 0.01866(18) Uani 1 1 d . .
C23' C 0.31828(9) 0.30579(9) 0.92597(8) 0.01730(17) Uani 1 1 d . .
C24 C 0.62140(10) 0.98542(10) 0.37748(10) 0.0234(2) Uani 1 1 d . .
F24 F 0.65713(8) 1.06810(7) 0.39429(7) 0.0379(2) Uani 1 1 d . .
F24' F 0.52042(6) 0.27197(7) 0.86867(6) 0.02774(15) Uani 1 1 d . .
C24' C 0.41885(9) 0.34671(10) 0.87331(8) 0.01964(18) Uani 1 1 d . .
C25 C 0.62223(11) 0.87928(11) 0.45486(9) 0.0253(2) Uani 1 1 d . .
F25 F 0.65827(8) 0.85966(8) 0.54342(7) 0.0401(2) Uani 1 1 d . .
F25' F 0.51582(7) 0.50064(8) 0.77313(6) 0.03460(18) Uani 1 1 d . .
C25' C 0.41804(10) 0.46394(10) 0.82499(9) 0.0233(2) Uani 1 1 d . .
C26 C 0.58508(9) 0.79307(9) 0.43959(9) 0.0217(2) Uani 1 1 d . .
F26 F 0.58756(7) 0.68977(6) 0.51298(6) 0.03155(17) Uani 1 1 d . .
F26' F 0.31308(8) 0.65657(7) 0.78344(7) 0.0377(2) Uani 1 1 d . .
C26' C 0.31476(11) 0.54309(9) 0.82949(9) 0.0243(2) Uani 1 1 d . .
C27 C 0.54580(9) 0.81419(8) 0.34852(8) 0.01825(18) Uani 1 1 d . .
F27 F 0.50938(6) 0.73119(6) 0.33316(6) 0.02444(14) Uani 1 1 d . .
F27' F 0.11288(7) 0.58319(7) 0.88467(7) 0.03390(18) Uani 1 1 d . .
C27' C 0.21271(10) 0.50557(10) 0.88111(9) 0.0230(2) Uani 1 1 d . .
C28 C 0.54583(9) 0.92094(9) 0.27283(8) 0.01725(17) Uani 1 1 d . .
F28 F 0.50786(6) 0.93912(6) 0.18484(5) 0.02417(14) Uani 1 1 d . .
F28' F 0.11643(6) 0.35333(7) 0.97954(6) 0.02730(15) Uani 1 1 d . .
C28' C 0.21567(9) 0.38861(9) 0.92850(8) 0.01953(18) Uani 1 1 d . .

loop_
_atom_site_aniso_label
_atom_site_aniso_U_11
_atom_site_aniso_U_22
_atom_site_aniso_U_33
_atom_site_aniso_U_23
_atom_site_aniso_U_13
_atom_site_aniso_U_12
C1 0.0168(4) 0.0095(3) 0.0120(4) -0.0007(3) -0.0017(3) -0.0050(3)
C1' 0.0160(4) 0.0089(3) 0.0125(4) -0.0011(3) -0.0019(3) -0.0030(3)
O1 0.0197(4) 0.0258(4) 0.0264(4) 0.0047(3) 0.0037(3) -0.0085(3)
O1' 0.0334(4) 0.0181(3) 0.0235(4) 0.0009(3) -0.0156(3) -0.0045(3)
C2 0.0177(4) 0.0104(3) 0.0123(4) 0.0000(3) -0.0021(3) -0.0062(3)
O2 0.0156(3) 0.0134(3) 0.0210(3) 0.0008(3) 0.0011(3) -0.0019(2)
O2' 0.0266(4) 0.0136(3) 0.0186(3) -0.0012(2) -0.0104(3) -0.0074(3)
C2' 0.0155(4) 0.0091(3) 0.0121(4) -0.0017(3) -0.0017(3) -0.0018(3)
C3' 0.0206(4) 0.0093(3) 0.0168(4) -0.0006(3) -0.0025(3) -0.0022(3)
C3 0.0239(5) 0.0122(4) 0.0167(4) 0.0010(3) -0.0037(3) -0.0090(3)
C4' 0.0227(5) 0.0107(4) 0.0210(4) -0.0029(3) -0.0012(4) -0.0057(3)
C4 0.0290(5) 0.0111(4) 0.0201(5) -0.0002(3) -0.0060(4) -0.0040(3)
C5 0.0230(5) 0.0135(4) 0.0212(5) -0.0020(3) -0.0035(4) 0.0003(3)
C5' 0.0207(4) 0.0151(4) 0.0190(4) -0.0053(3) -0.0011(3) -0.0072(3)
C6' 0.0200(4) 0.0143(4) 0.0159(4) -0.0021(3) -0.0043(3) -0.0054(3)
C6 0.0177(4) 0.0146(4) 0.0174(4) -0.0014(3) -0.0004(3) -0.0030(3)
C11 0.0158(4) 0.0119(4) 0.0138(4) -0.0014(3) -0.0009(3) -0.0056(3)
C11' 0.0192(4) 0.0111(4) 0.0151(4) -0.0007(3) -0.0047(3) -0.0039(3)
C12 0.0157(4) 0.0126(4) 0.0154(4) -0.0011(3) -0.0023(3) -0.0059(3)
C12' 0.0202(4) 0.0109(4) 0.0158(4) -0.0013(3) -0.0042(3) -0.0044(3)
C13 0.0146(4) 0.0101(3) 0.0142(4) 0.0006(3) -0.0030(3) -0.0053(3)
C13' 0.0204(4) 0.0082(3) 0.0133(4) -0.0006(3) -0.0032(3) -0.0043(3)
C18 0.0173(4) 0.0096(3) 0.0146(4) -0.0018(3) -0.0023(3) -0.0048(3)
C18' 0.0175(4) 0.0105(3) 0.0160(4) -0.0012(3) -0.0042(3) -0.0021(3)
C17 0.0153(4) 0.0110(3) 0.0123(4) -0.0018(3) -0.0011(3) -0.0050(3)
C17' 0.0158(4) 0.0110(3) 0.0155(4) -0.0014(3) -0.0021(3) -0.0040(3)
C16 0.0141(4) 0.0092(3) 0.0132(4) -0.0008(3) -0.0015(3) -0.0040(3)
C16' 0.0165(4) 0.0089(3) 0.0115(3) -0.0013(3) -0.0011(3) -0.0039(3)
C15 0.0162(4) 0.0109(3) 0.0133(4) -0.0023(3) -0.0017(3) -0.0042(3)
C15' 0.0154(4) 0.0091(3) 0.0127(4) -0.0012(3) -0.0027(3) -0.0032(3)
C14 0.0165(4) 0.0125(4) 0.0125(4) -0.0011(3) -0.0011(3) -0.0056(3)
C14' 0.0181(4) 0.0098(3) 0.0150(4) -0.0013(3) -0.0029(3) -0.0052(3)
C19 0.0239(5) 0.0152(4) 0.0131(4) -0.0030(3) 0.0007(3) -0.0067(3)
C19' 0.0159(4) 0.0192(4) 0.0257(5) -0.0015(4) -0.0029(4) -0.0057(3)
C21 0.0180(4) 0.0137(4) 0.0156(4) -0.0011(3) -0.0019(3) -0.0068(3)
C21' 0.0176(4) 0.0126(4) 0.0141(4) -0.0029(3) -0.0022(3) -0.0029(3)
C20 0.0296(5) 0.0166(4) 0.0174(4) -0.0071(3) 0.0019(4) -0.0085(4)
C20' 0.0183(4) 0.0122(4) 0.0205(4) -0.0014(3) -0.0069(3) -0.0028(3)
C22 0.0145(4) 0.0152(4) 0.0283(5) -0.0031(4) 0.0008(4) -0.0030(3)
C22' 0.0260(5) 0.0183(4) 0.0188(4) -0.0050(3) -0.0090(4) -0.0063(4)
C23 0.0143(4) 0.0145(4) 0.0252(5) -0.0042(3) -0.0034(3) -0.0025(3)
C23' 0.0195(4) 0.0179(4) 0.0178(4) -0.0072(3) -0.0049(3) -0.0054(3)
C24 0.0217(5) 0.0196(5) 0.0317(6) -0.0080(4) -0.0088(4) -0.0051(4)
F24 0.0449(5) 0.0308(4) 0.0492(5) -0.0126(4) -0.0198(4) -0.0155(4)
F24' 0.0190(3) 0.0330(4) 0.0335(4) -0.0152(3) -0.0040(3) -0.0026(3)
C24' 0.0185(4) 0.0228(5) 0.0211(5) -0.0095(4) -0.0045(4) -0.0050(4)
C25 0.0237(5) 0.0270(5) 0.0253(5) -0.0045(4) -0.0109(4) -0.0043(4)
F25 0.0480(5) 0.0450(5) 0.0316(4) -0.0041(4) -0.0235(4) -0.0133(4)
F25' 0.0324(4) 0.0423(4) 0.0345(4) -0.0065(3) -0.0048(3) -0.0249(4)
C25' 0.0256(5) 0.0267(5) 0.0230(5) -0.0066(4) -0.0062(4) -0.0144(4)
C26 0.0182(4) 0.0186(4) 0.0228(5) 0.0005(4) -0.0049(4) -0.0035(3)
F26 0.0302(4) 0.0240(3) 0.0301(4) 0.0075(3) -0.0103(3) -0.0072(3)
F26' 0.0560(5) 0.0178(3) 0.0449(5) -0.0017(3) -0.0244(4) -0.0142(3)
C26' 0.0344(6) 0.0166(4) 0.0276(5) -0.0052(4) -0.0137(5) -0.0093(4)
C27 0.0150(4) 0.0142(4) 0.0240(5) -0.0049(3) -0.0014(3) -0.0035(3)
F27 0.0262(3) 0.0171(3) 0.0313(4) -0.0071(3) -0.0039(3) -0.0079(2)
F27' 0.0309(4) 0.0263(4) 0.0476(5) -0.0172(3) -0.0176(4) 0.0067(3)
C27' 0.0247(5) 0.0202(5) 0.0285(5) -0.0112(4) -0.0110(4) -0.0011(4)
C28 0.0147(4) 0.0159(4) 0.0192(4) -0.0042(3) -0.0022(3) -0.0023(3)
F28 0.0286(3) 0.0243(3) 0.0197(3) -0.0050(2) -0.0054(3) -0.0070(3)
F28' 0.0189(3) 0.0339(4) 0.0313(4) -0.0125(3) -0.0010(3) -0.0084(3)
C28' 0.0190(4) 0.0221(5) 0.0210(5) -0.0087(4) -0.0050(4) -0.0057(4)

loop_
_atom_type_symbol
_atom_type_description
_atom_type_scat_dispersion_real
_atom_type_scat_dispersion_imag
_atom_type_scat_source
C C 0.0033 0.0016 'International Tables Vol C Tables 4.2.6.8 and 6.1.1.4'
H H 0.0000 0.0000 'International Tables Vol C Tables 4.2.6.8 and 6.1.1.4'
F F 0.0171 0.0103 'International Tables Vol C Tables 4.2.6.8 and 6.1.1.4'
O O 0.0106 0.0060 'International Tables Vol C Tables 4.2.6.8 and 6.1.1.4'

loop_
_geom_angle_atom_site_label_1
_geom_angle_atom_site_label_2
_geom_angle_atom_site_label_3
_geom_angle
C6 C1 C2 118.28(8)
C6 C1 C11 117.31(8)
C2 C1 C11 124.38(9)
C6' C1' C2' 118.24(8)
C6' C1' C11' 116.48(8)
C2' C1' C11' 125.28(9)
C3 C2 C1 119.78(9)
C3 C2 C21 115.46(8)
C1 C2 C21 124.75(8)
C21 O2 C22 113.70(8)
C21' O2' C22' 114.45(8)
C3' C2' C1' 119.41(9)
C3' C2' C21' 114.89(8)
C1' C2' C21' 125.68(8)
C4' C3' C2' 121.55(9)
C4' C3' H3' 119.2
C2' C3' H3' 119.2
C4 C3 C2 121.04(9)
C4 C3 H3 119.5
C2 C3 H3 119.5
C3' C4' C5' 119.22(9)
C3' C4' H4' 120.4
C5' C4' H4' 120.4
C3 C4 C5 119.74(9)
C3 C4 H4 120.1
C5 C4 H4 120.1
C4 C5 C6 119.90(10)
C4 C5 H5 120.0
C6 C5 H5 120.0
C6' C5' C4' 120.28(9)
C6' C5' H5' 119.9
C4' C5' H5' 119.9
C5' C6' C1' 121.30(9)
C5' C6' H6' 119.4
C1' C6' H6' 119.4
C5 C6 C1 121.24(9)
C5 C6 H6 119.4
C1 C6 H6 119.4
C12 C11 C1 174.22(10)
C12' C11' C1' 172.39(10)
C11 C12 C13 175.53(11)
C11' C12' C13' 176.66(11)
C18 C13 C14 119.35(8)
C18 C13 C12 118.83(8)
C14 C13 C12 121.81(9)
C14' C13' C18' 118.84(8)
C14' C13' C12' 121.58(9)
C18' C13' C12' 119.58(9)
C17 C18 C13 121.00(8)
C17 C18 H18 119.5
C13 C18 H18 119.5
C17' C18' C13' 120.99(9)
C17' C18' H18' 119.5
C13' C18' H18' 119.5
C18 C17 C16 119.43(8)
C18 C17 C19 119.34(8)
C16 C17 C19 121.23(8)
C18' C17' C16' 119.64(9)
C18' C17' C19' 119.83(9)
C16' C17' C19' 120.53(8)
C15 C16 C17 120.10(8)
C15 C16 C16' 120.37(8)
C17 C16 C16' 119.48(8)
C15' C16' C17' 119.93(8)
C15' C16' C16 121.16(8)
C17' C16' C16 118.90(8)
C14 C15 C16 119.57(8)
C14 C15 C20 119.39(8)
C16 C15 C20 121.03(8)
C14' C15' C16' 119.30(8)
C14' C15' C20' 119.70(8)
C16' C15' C20' 120.99(8)
C15 C14 C13 120.53(8)
C15 C14 H14 119.7
C13 C14 H14 119.7
C15' C14' C13' 121.22(9)
C15' C14' H14' 119.4
C13' C14' H14' 119.4
C17 C19 H19A 109.5
C17 C19 H19B 109.5
H19A C19 H19B 109.5
C17 C19 H19C 109.5
H19A C19 H19C 109.5
H19B C19 H19C 109.5
C17' C19' H19D 109.5
C17' C19' H19E 109.5
H19D C19' H19E 109.5
C17' C19' H19F 109.5
H19D C19' H19F 109.5
H19E C19' H19F 109.5
O1 C21 O2 122.39(10)
O1 C21 C2 123.75(9)
O2 C21 C2 113.86(8)
O1' C21' O2' 122.58(9)
O1' C21' C2' 123.53(9)
O2' C21' C2' 113.89(8)
C15 C20 H20A 109.5
C15 C20 H20B 109.5
H20A C20 H20B 109.5
C15 C20 H20C 109.5
H20A C20 H20C 109.5
H20B C20 H20C 109.5
C15' C20' H20D 109.5
C15' C20' H20E 109.5
H20D C20' H20E 109.5
C15' C20' H20F 109.5
H20D C20' H20F 109.5
H20E C20' H20F 109.5
O2 C22 C23 106.92(8)
O2 C22 H22A 110.3
C23 C22 H22A 110.3
O2 C22 H22B 110.3
C23 C22 H22B 110.3
H22A C22 H22B 108.6
O2' C22' C23' 106.54(8)
O2' C22' H22C 110.4
C23' C22' H22C 110.4
O2' C22' H22D 110.4
C23' C22' H22D 110.4
H22C C22' H22D 108.6
C24 C23 C28 116.89(10)
C24 C23 C22 122.05(10)
C28 C23 C22 121.06(10)
C24' C23' C28' 116.74(10)
C24' C23' C22' 122.28(10)
C28' C23' C22' 120.97(10)
F24 C24 C23 119.51(10)
F24 C24 C25 118.30(11)
C23 C24 C25 122.19(10)
F24' C24' C25' 118.23(10)
F24' C24' C23' 119.80(10)
C25' C24' C23' 121.96(10)
F25 C25 C26 119.98(11)
F25 C25 C24 120.68(11)
C26 C25 C24 119.34(11)
F25' C25' C26' 119.87(11)
F25' C25' C24' 120.63(11)
C26' C25' C24' 119.49(10)
F26 C26 C27 120.29(10)
F26 C26 C25 119.78(10)
C27 C26 C25 119.93(10)
F26' C26' C25' 119.99(11)
F26' C26' C27' 119.81(11)
C25' C26' C27' 120.20(10)
F27 C27 C28 120.26(10)
F27 C27 C26 120.33(9)
C28 C27 C26 119.41(10)
F27' C27' C28' 121.08(11)
F27' C27' C26' 119.67(10)
C28' C27' C26' 119.25(10)
F28 C28 C27 118.29(9)
F28 C28 C23 119.50(9)
C27 C28 C23 122.21(10)
F28' C28' C27' 118.73(10)
F28' C28' C23' 118.92(10)
C27' C28' C23' 122.35(10)

loop_
_geom_bond_atom_site_label_1
_geom_bond_atom_site_label_2
_geom_bond_distance
C1 C6 1.4015(14)
C1 C2 1.4104(13)
C1 C11 1.4353(12)
C1' C6' 1.4093(14)
C1' C2' 1.4107(13)
C1' C11' 1.4335(12)
O1 C21 1.2090(12)
O1' C21' 1.2086(12)
C2 C3 1.3942(13)
C2 C21 1.4819(14)
O2 C21 1.3382(12)
O2 C22 1.4463(13)
O2' C21' 1.3413(12)
O2' C22' 1.4520(12)
C2' C3' 1.4002(13)
C2' C21' 1.4902(14)
C3' C4' 1.3876(15)
C3' H3' 0.9500
C3 C4 1.3852(16)
C3 H3 0.9500
C4' C5' 1.3887(15)
C4' H4' 0.9500
C4 C5 1.3863(16)
C4 H4 0.9500
C5 C6 1.3913(14)
C5 H5 0.9500
C5' C6' 1.3869(13)
C5' H5' 0.9500
C6' H6' 0.9500
C6 H6 0.9500
C11 C12 1.2087(12)
C11' C12' 1.2088(13)
C12 C13 1.4360(12)
C12' C13' 1.4331(12)
C13 C18 1.3978(13)
C13 C14 1.4015(13)
C13' C14' 1.3970(13)
C13' C18' 1.3992(14)
C18 C17 1.3913(12)
C18 H18 0.9500
C18' C17' 1.3909(13)
C18' H18' 0.9500
C17 C16 1.4092(13)
C17 C19 1.5045(13)
C17' C16' 1.4063(13)
C17' C19' 1.5065(14)
C16 C15 1.4044(13)
C16 C16' 1.4949(12)
C16' C15' 1.4051(13)
C15 C14 1.3989(12)
C15 C20 1.5110(14)
C15' C14' 1.3948(12)
C15' C20' 1.5068(13)
C14 H14 0.9500
C14' H14' 0.9500
C19 H19A 0.9800
C19 H19B 0.9800
C19 H19C 0.9800
C19' H19D 0.9800
C19' H19E 0.9800
C19' H19F 0.9800
C20 H20A 0.9800
C20 H20B 0.9800
C20 H20C 0.9800
C20' H20D 0.9800
C20' H20E 0.9800
C20' H20F 0.9800
C22 C23 1.4964(15)
C22 H22A 0.9900
C22 H22B 0.9900
C22' C23' 1.4941(14)
C22' H22C 0.9900
C22' H22D 0.9900
C23 C24 1.3823(16)
C23 C28 1.3891(14)
C23' C24' 1.3865(15)
C23' C28' 1.3941(15)
C24 F24 1.3439(13)
C24 C25 1.3841(17)
F24' C24' 1.3369(13)
C24' C25' 1.3847(16)
C25 F25 1.3325(14)
C25 C26 1.3838(17)
F25' C25' 1.3345(13)
C25' C26' 1.3786(18)
C26 F26 1.3342(12)
C26 C27 1.3808(16)
F26' C26' 1.3378(13)
C26' C27' 1.3818(17)
C27 F27 1.3417(12)
C27 C28 1.3800(14)
F27' C27' 1.3385(14)
C27' C28' 1.3764(16)
C28 F28 1.3412(12)
F28' C28' 1.3402(13)
